data_4510829
loop_
_publ_author_name
'Yang, Jin'
'Hu, Ting'
'Mak, Thomas C. W.'

_publ_section_title
;
 Flexible Bis(imidazole) Mediated Assembly of Silver(I)--Organic
 Frameworks with Ethynide and Trifluoroacetate Ligands
;
_journal_issue 6
_journal_name_full 'Crystal Growth &amp; Design'
_journal_page_first 2990
_journal_paper_doi 10.1021/cg500271f
_journal_volume 14
_journal_year 2014
_chemical_formula_sum 'C56 H41 Ag8 F18 N8 O15'
_chemical_formula_weight 2270.89
_chemical_name_systematic
;
 ?
;
_space_group_IT_number 2
_symmetry_cell_setting triclinic
_symmetry_space_group_name_Hall '-P 1'
_symmetry_space_group_name_H-M 'P -1'
_atom_sites_solution_hydrogens geom
_atom_sites_solution_primary direct
_atom_sites_solution_secondary difmap
_audit_creation_method SHELXL-97
_cell_angle_alpha 65.9200(10)
_cell_angle_beta 84.082(2)
_cell_angle_gamma 76.820(2)
_cell_formula_units_Z 1
_cell_length_a 9.9298(8)
_cell_length_b 13.4301(11)
_cell_length_c 14.8808(12)
_cell_measurement_temperature 293(2)
_cell_measurement_theta_max 28.09
_cell_measurement_theta_min 1.76
_cell_volume 1763.9(2)
_computing_cell_refinement 'SAINT(Bruker, 2001)'
_computing_data_collection 'APEX2(Bruker, 2003)'
_computing_data_reduction 'APEX2(Bruker, 2003)'
_computing_structure_refinement 'SHELXL-97 (Sheldrick, 1997)'
_computing_structure_solution 'SHELXS-97 (Sheldrick, 1990)'
_diffrn_ambient_temperature 293(2)
_diffrn_measured_fraction_theta_full 0.991
_diffrn_measured_fraction_theta_max 0.982
_diffrn_radiation_monochromator graphite
_diffrn_radiation_source 'fine-focus sealed tube'
_diffrn_radiation_type MoK\a
_diffrn_radiation_wavelength 0.71073
_diffrn_reflns_av_R_equivalents 0.0787
_diffrn_reflns_av_sigmaI/netI 0.0868
_diffrn_reflns_limit_h_max 13
_diffrn_reflns_limit_h_min -13
_diffrn_reflns_limit_k_max 17
_diffrn_reflns_limit_k_min -16
_diffrn_reflns_limit_l_max 19
_diffrn_reflns_limit_l_min -19
_diffrn_reflns_number 25895
_diffrn_reflns_theta_full 25.00
_diffrn_reflns_theta_max 28.09
_diffrn_reflns_theta_min 1.76
_exptl_absorpt_coefficient_mu 2.286
_exptl_absorpt_correction_T_max 0.7286
_exptl_absorpt_correction_T_min 0.5458
_exptl_absorpt_correction_type multi-scan
_exptl_absorpt_process_details SADABS
_exptl_crystal_colour 'pale yellow'
_exptl_crystal_density_diffrn 2.138
_exptl_crystal_density_method 'not measured'
_exptl_crystal_description block
_exptl_crystal_F_000 1091
_exptl_crystal_size_max 0.28
_exptl_crystal_size_mid 0.22
_exptl_crystal_size_min 0.17
_refine_diff_density_max 1.952
_refine_diff_density_min -2.123
_refine_diff_density_rms 0.485
_refine_ls_extinction_method none
_refine_ls_goodness_of_fit_ref 1.105
_refine_ls_hydrogen_treatment mixed
_refine_ls_matrix_type full
_refine_ls_number_parameters 477
_refine_ls_number_reflns 8446
_refine_ls_number_restraints 0
_refine_ls_restrained_S_all 1.105
_refine_ls_R_factor_all 0.1162
_refine_ls_R_factor_gt 0.1110
_refine_ls_shift/su_max 0.001
_refine_ls_shift/su_mean 0.000
_refine_ls_structure_factor_coef Fsqd
_refine_ls_weighting_details 'calc w=1/[\s^2^(Fo^2^)+(0.1887P)^2^+0.0000P] where P=(Fo^2^+2Fc^2^)/3'
_refine_ls_weighting_scheme calc
_refine_ls_wR_factor_gt 0.2508
_refine_ls_wR_factor_ref 0.2572
_reflns_number_gt 7226
_reflns_number_total 8446
_reflns_threshold_expression >2sigma(I)
_cod_data_source_file cg500271f_si_002.cif
_cod_data_source_block 3A
_cod_depositor_comments
;
The following automatic conversions were performed:

'_symmetry_cell_setting' value 'Triclinic' changed to 'triclinic'
according to
/usr/data/users/saulius/crontab/automatic-downloads/rss-feeds/ACS/lib/dictionaries/cif_core.dic
dictionary named 'cif_core.dic' version 2.4.2 from 2011-04-26.

Automatic conversion script
Id: cif_fix_values 2281 2013-09-26 08:29:07Z andrius 

 Adding full bibliography for 4510825--4510834.cif.
;
_cod_database_code 4510829

loop_
_symmetry_equiv_pos_as_xyz
'x, y, z'
'-x, -y, -z'

loop_
_atom_site_label
_atom_site_type_symbol
_atom_site_fract_x
_atom_site_fract_y
_atom_site_fract_z
_atom_site_U_iso_or_equiv
_atom_site_adp_type
_atom_site_occupancy
_atom_site_symmetry_multiplicity
_atom_site_calc_flag
_atom_site_refinement_flags
C1 C 0.3691(6) 0.4427(6) 0.1099(5) 0.0218(12) Uani 1 1 d .
C2 C 0.3984(6) 0.3458(6) 0.1668(5) 0.0255(13) Uani 1 1 d .
C3 C 0.4434(8) 0.2283(6) 0.2291(6) 0.0307(15) Uani 1 1 d .
C4 C 0.5545(10) 0.1968(7) 0.2919(7) 0.047(2) Uani 1 1 d .
H4 H 0.5993 0.2494 0.2943 0.056 Uiso 1 1 calc R
C5 C 0.5959(16) 0.0846(9) 0.3508(10) 0.077(4) Uani 1 1 d .
H5 H 0.6682 0.0619 0.3944 0.092 Uiso 1 1 calc R
C6 C 0.5312(13) 0.0051(8) 0.3460(8) 0.064(3) Uani 1 1 d .
H6 H 0.5602 -0.0698 0.3862 0.077 Uiso 1 1 calc R
C7 C 0.4244(11) 0.0374(8) 0.2816(8) 0.052(2) Uani 1 1 d .
H7 H 0.3824 -0.0157 0.2772 0.062 Uiso 1 1 calc R
C8 C 0.3788(8) 0.1506(7) 0.2226(7) 0.0387(18) Uani 1 1 d .
H8 H 0.3058 0.1732 0.1795 0.046 Uiso 1 1 calc R
C9 C 0.0433(7) 0.5951(6) 0.2308(6) 0.0288(15) Uani 1 1 d .
C10 C -0.0965(7) 0.6333(7) 0.2748(6) 0.0344(16) Uani 1 1 d .
C11 C 0.1388(7) 0.6065(6) -0.1725(5) 0.0246(13) Uani 1 1 d .
C12 C 0.0548(7) 0.6838(6) -0.2679(5) 0.0308(15) Uani 1 1 d .
C13 C 0.5007(7) 0.2771(6) -0.1331(5) 0.0255(13) Uani 1 1 d .
C14 C 0.4850(7) 0.1647(6) -0.1316(5) 0.0284(14) Uani 1 1 d .
C15 C 0.0788(7) 0.8419(6) -0.0511(5) 0.0277(14) Uani 1 1 d .
H15 H 0.0043 0.8066 -0.0282 0.033 Uiso 1 1 calc R
C16 C 0.1994(8) 0.9731(7) -0.1203(6) 0.0346(16) Uani 1 1 d .
H16 H 0.2243 1.0419 -0.1527 0.042 Uiso 1 1 calc R
C17 C 0.2859(7) 0.8720(6) -0.0811(6) 0.0312(15) Uani 1 1 d .
H17 H 0.3820 0.8603 -0.0832 0.037 Uiso 1 1 calc R
C18 C -0.0622(8) 1.0348(7) -0.1307(5) 0.0330(16) Uani 1 1 d .
H18A H -0.0579 1.0974 -0.1151 0.040 Uiso 1 1 calc R
H18B H -0.1377 1.0015 -0.0927 0.040 Uiso 1 1 calc R
C19 C -0.0918(7) 1.0769(6) -0.2399(5) 0.0267(14) Uani 1 1 d .
C20 C -0.0612(9) 1.0044(7) -0.2888(6) 0.042(2) Uani 1 1 d .
H20 H -0.0168 0.9306 -0.2562 0.051 Uiso 1 1 calc R
C21 C -0.0980(11) 1.0443(8) -0.3860(6) 0.050(2) Uani 1 1 d .
H21 H -0.0792 0.9962 -0.4183 0.059 Uiso 1 1 calc R
C22 C -0.1618(10) 1.1536(8) -0.4365(6) 0.046(2) Uani 1 1 d .
H22 H -0.1857 1.1787 -0.5020 0.055 Uiso 1 1 calc R
C23 C -0.1903(8) 1.2264(6) -0.3888(6) 0.0313(15) Uani 1 1 d .
C24 C -0.1573(7) 1.1853(6) -0.2893(5) 0.0257(13) Uani 1 1 d .
H24 H -0.1802 1.2325 -0.2561 0.031 Uiso 1 1 calc R
C25 C -0.2545(11) 1.3465(7) -0.4424(7) 0.046(2) Uani 1 1 d .
H25A H -0.2722 1.3819 -0.3959 0.056 Uiso 1 1 calc R
H25B H -0.1889 1.3820 -0.4912 0.056 Uiso 1 1 calc R
C26 C -0.4039(7) 1.4072(6) -0.5894(5) 0.0275(14) Uani 1 1 d .
H26 H -0.3365 1.4295 -0.6373 0.033 Uiso 1 1 calc R
C27 C -0.5952(9) 1.3705(8) -0.5183(6) 0.0423(19) Uani 1 1 d .
H27 H -0.6869 1.3627 -0.5088 0.051 Uiso 1 1 calc R
C28 C -0.5051(10) 1.3428(8) -0.4463(6) 0.046(2) Uani 1 1 d .
H28 H -0.5229 1.3137 -0.3789 0.055 Uiso 1 1 calc R
N1 N 0.2111(6) 0.7897(5) -0.0381(4) 0.0260(12) Uani 1 1 d .
N2 N 0.0672(6) 0.9528(5) -0.1020(4) 0.0260(12) Uani 1 1 d .
N3 N -0.3830(7) 1.3653(5) -0.4912(4) 0.0327(14) Uani 1 1 d .
N4 N -0.5313(6) 1.4121(5) -0.6076(4) 0.0290(12) Uani 1 1 d .
O1 O 0.1427(5) 0.5534(5) 0.2877(4) 0.0351(12) Uani 1 1 d .
O2 O 0.0396(6) 0.6089(6) 0.1444(4) 0.0464(16) Uani 1 1 d .
O3 O 0.0714(5) 0.5781(5) -0.0936(4) 0.0349(12) Uani 1 1 d .
O4 O 0.2640(5) 0.5819(5) -0.1883(4) 0.0331(11) Uani 1 1 d .
O5 O 0.4349(5) 0.3051(4) -0.0686(4) 0.0291(10) Uani 1 1 d .
O6 O 0.5782(7) 0.3256(5) -0.2011(5) 0.0450(15) Uani 1 1 d .
O1W O 0.1662(5) 0.2936(5) -0.0065(4) 0.0339(11) Uani 1 1 d .
O2W O -0.155(14) 0.796(12) -0.474(10) 0.29(6) Uiso 0.25 1 d P
O3W O -0.184(8) 0.825(6) -0.581(6) 0.16(3) Uiso 0.25 1 d P
F1 F -0.1214(6) 0.7421(5) 0.2481(7) 0.074(2) Uani 1 1 d .
F2 F -0.1004(7) 0.5860(8) 0.3720(4) 0.084(3) Uani 1 1 d .
F3 F -0.2013(5) 0.6097(5) 0.2456(5) 0.0502(14) Uani 1 1 d .
F4 F -0.0767(5) 0.7177(6) -0.2509(4) 0.071(2) Uani 1 1 d .
F5 F 0.1079(6) 0.7753(4) -0.3160(4) 0.0467(12) Uani 1 1 d .
F6 F 0.0624(6) 0.6335(5) -0.3296(4) 0.0496(13) Uani 1 1 d .
F7 F 0.3944(7) 0.1184(5) -0.0635(5) 0.0569(16) Uani 1 1 d .
F8 F 0.6062(5) 0.0914(4) -0.1135(5) 0.0520(14) Uani 1 1 d .
F9 F 0.4384(6) 0.1754(5) -0.2165(4) 0.0491(13) Uani 1 1 d .
Ag1 Ag 0.37595(5) 0.49005(5) 0.24505(4) 0.02760(19) Uani 1 1 d .
Ag2 Ag 0.27637(5) 0.61558(4) 0.04381(3) 0.02330(18) Uani 1 1 d .
Ag3 Ag 0.16590(5) 0.42787(5) 0.05763(4) 0.0332(2) Uani 1 1 d .
Ag4 Ag 0.42320(5) 0.47870(4) -0.06497(4) 0.02504(19) Uani 1 1 d .

loop_
_atom_site_aniso_label
_atom_site_aniso_U_11
_atom_site_aniso_U_22
_atom_site_aniso_U_33
_atom_site_aniso_U_23
_atom_site_aniso_U_13
_atom_site_aniso_U_12
C1 0.015(2) 0.030(3) 0.020(3) -0.010(3) -0.004(2) -0.001(2)
C2 0.017(3) 0.028(4) 0.028(3) -0.008(3) 0.000(2) -0.002(2)
C3 0.036(4) 0.014(3) 0.033(4) -0.003(3) -0.003(3) 0.000(3)
C4 0.056(5) 0.021(4) 0.052(5) -0.002(4) -0.024(4) 0.003(3)
C5 0.107(10) 0.030(5) 0.070(8) 0.002(5) -0.045(7) 0.005(6)
C6 0.091(9) 0.016(4) 0.062(7) 0.000(4) -0.006(6) 0.006(4)
C7 0.059(6) 0.032(5) 0.064(6) -0.021(4) 0.008(5) -0.009(4)
C8 0.033(4) 0.038(4) 0.049(5) -0.022(4) 0.007(3) -0.009(3)
C9 0.018(3) 0.033(4) 0.038(4) -0.016(3) 0.002(3) -0.007(3)
C10 0.021(3) 0.038(4) 0.047(4) -0.022(4) 0.005(3) -0.004(3)
C11 0.024(3) 0.025(3) 0.026(3) -0.011(3) -0.002(2) -0.003(2)
C12 0.027(3) 0.024(3) 0.031(3) -0.004(3) 0.005(3) -0.001(3)
C13 0.023(3) 0.025(3) 0.028(3) -0.012(3) 0.000(2) -0.003(2)
C14 0.027(3) 0.024(3) 0.031(3) -0.009(3) -0.003(3) -0.001(3)
C15 0.024(3) 0.026(3) 0.028(3) -0.005(3) -0.008(3) -0.003(3)
C16 0.034(4) 0.034(4) 0.035(4) -0.008(3) -0.002(3) -0.017(3)
C17 0.019(3) 0.033(4) 0.035(4) -0.006(3) 0.000(3) -0.006(3)
C18 0.035(4) 0.035(4) 0.022(3) -0.009(3) -0.010(3) 0.006(3)
C19 0.026(3) 0.027(3) 0.021(3) -0.007(3) -0.008(2) 0.004(3)
C20 0.054(5) 0.030(4) 0.037(4) -0.019(3) -0.011(4) 0.015(4)
C21 0.072(6) 0.042(5) 0.034(4) -0.024(4) -0.008(4) 0.008(4)
C22 0.063(6) 0.051(5) 0.024(4) -0.017(4) -0.014(4) -0.001(4)
C23 0.036(4) 0.025(4) 0.030(4) -0.007(3) -0.013(3) -0.001(3)
C24 0.025(3) 0.027(3) 0.029(3) -0.017(3) -0.007(2) 0.000(3)
C25 0.069(6) 0.028(4) 0.036(4) -0.004(3) -0.029(4) -0.003(4)
C26 0.034(3) 0.027(3) 0.017(3) -0.005(3) -0.006(2) -0.003(3)
C27 0.034(4) 0.053(5) 0.031(4) -0.011(4) 0.007(3) -0.007(4)
C28 0.049(5) 0.039(5) 0.030(4) 0.000(3) 0.004(3) 0.000(4)
N1 0.023(3) 0.022(3) 0.026(3) -0.003(2) -0.006(2) 0.000(2)
N2 0.025(3) 0.020(3) 0.027(3) -0.004(2) -0.009(2) 0.001(2)
N3 0.046(4) 0.024(3) 0.019(3) -0.001(2) -0.013(2) 0.002(3)
N4 0.035(3) 0.029(3) 0.019(3) -0.007(2) -0.007(2) -0.001(2)
O1 0.025(2) 0.045(3) 0.040(3) -0.023(3) -0.006(2) -0.003(2)
O2 0.023(2) 0.071(5) 0.030(3) -0.012(3) -0.001(2) 0.004(3)
O3 0.025(2) 0.052(3) 0.026(2) -0.012(2) 0.0000(19) -0.010(2)
O4 0.019(2) 0.049(3) 0.030(3) -0.016(2) 0.0033(18) -0.003(2)
O5 0.024(2) 0.034(3) 0.035(3) -0.018(2) 0.0048(19) -0.010(2)
O6 0.057(4) 0.035(3) 0.051(4) -0.023(3) 0.028(3) -0.025(3)
O1W 0.024(2) 0.041(3) 0.036(3) -0.014(2) 0.000(2) -0.008(2)
F1 0.048(3) 0.037(3) 0.142(7) -0.046(4) 0.006(4) -0.002(3)
F2 0.052(4) 0.146(7) 0.040(3) -0.038(4) 0.012(3) 0.002(4)
F3 0.020(2) 0.057(3) 0.081(4) -0.035(3) 0.008(2) -0.013(2)
F4 0.029(2) 0.089(5) 0.045(3) 0.006(3) 0.002(2) 0.020(3)
F5 0.058(3) 0.031(3) 0.039(3) -0.004(2) -0.001(2) -0.007(2)
F6 0.065(3) 0.045(3) 0.039(3) -0.017(2) -0.024(2) -0.001(2)
F7 0.074(4) 0.042(3) 0.065(4) -0.028(3) 0.034(3) -0.032(3)
F8 0.041(3) 0.026(2) 0.082(4) -0.020(3) -0.015(3) 0.008(2)
F9 0.068(3) 0.042(3) 0.043(3) -0.020(2) -0.014(2) -0.011(3)
Ag1 0.0284(3) 0.0324(3) 0.0215(3) -0.0103(2) -0.0057(2) -0.0036(2)
Ag2 0.0238(3) 0.0200(3) 0.0221(3) -0.0067(2) -0.00575(19) 0.0023(2)
Ag3 0.0218(3) 0.0462(4) 0.0310(3) -0.0096(3) -0.0032(2) -0.0152(2)
Ag4 0.0225(3) 0.0316(3) 0.0250(3) -0.0135(2) 0.0002(2) -0.0090(2)

loop_
_atom_type_symbol
_atom_type_description
_atom_type_scat_dispersion_real
_atom_type_scat_dispersion_imag
_atom_type_scat_source
C C 0.0030 0.0020 'International Tables Vol C Tables 4.2.6.8 and 6.1.1.4'
H H 0.0000 0.0000 'International Tables Vol C Tables 4.2.6.8 and 6.1.1.4'
N N 0.0060 0.0030 'International Tables Vol C Tables 4.2.6.8 and 6.1.1.4'
O O 0.0110 0.0060 'International Tables Vol C Tables 4.2.6.8 and 6.1.1.4'
F F 0.0170 0.0100 'International Tables Vol C Tables 4.2.6.8 and 6.1.1.4'
Ag Ag -0.8970 1.1020 'International Tables Vol C Tables 4.2.6.8 and 6.1.1.4'

loop_
_geom_angle_atom_site_label_1
_geom_angle_atom_site_label_2
_geom_angle_atom_site_label_3
_geom_angle
_geom_angle_site_symmetry_1
_geom_angle_site_symmetry_3
C2 C1 Ag2 163.2(5) . .
C2 C1 Ag3 95.3(5) . .
Ag2 C1 Ag3 81.2(2) . .
C2 C1 Ag1 87.3(5) . .
Ag2 C1 Ag1 80.9(2) . .
Ag3 C1 Ag1 122.3(3) . .
C2 C1 Ag4 109.8(5) . 2_665
Ag2 C1 Ag4 80.3(2) . 2_665
Ag3 C1 Ag4 147.1(3) . 2_665
Ag1 C1 Ag4 81.0(2) . 2_665
C2 C1 Ag4 115.4(5) . .
Ag2 C1 Ag4 80.1(2) . .
Ag3 C1 Ag4 78.36(19) . .
Ag1 C1 Ag4 149.1(3) . .
Ag4 C1 Ag4 71.90(17) 2_665 .
C1 C2 C3 175.0(7) . .
C1 C2 Ag1 64.9(4) . .
C3 C2 Ag1 118.1(5) . .
C1 C2 Ag3 58.2(4) . .
C3 C2 Ag3 123.3(5) . .
Ag1 C2 Ag3 100.8(2) . .
C8 C3 C4 121.7(7) . .
C8 C3 C2 119.7(7) . .
C4 C3 C2 118.6(7) . .
C5 C4 C3 117.8(9) . .
C5 C4 H4 121.1 . .
C3 C4 H4 121.1 . .
C4 C5 C6 121.3(11) . .
C4 C5 H5 119.3 . .
C6 C5 H5 119.3 . .
C7 C6 C5 120.0(9) . .
C7 C6 H6 120.0 . .
C5 C6 H6 120.0 . .
C6 C7 C8 119.8(9) . .
C6 C7 H7 120.1 . .
C8 C7 H7 120.1 . .
C3 C8 C7 119.4(9) . .
C3 C8 H8 120.3 . .
C7 C8 H8 120.3 . .
O2 C9 O1 129.1(7) . .
O2 C9 C10 114.9(7) . .
O1 C9 C10 116.0(7) . .
F3 C10 F1 107.3(7) . .
F3 C10 F2 105.4(7) . .
F1 C10 F2 108.0(8) . .
F3 C10 C9 113.1(7) . .
F1 C10 C9 109.8(6) . .
F2 C10 C9 112.9(7) . .
O4 C11 O3 130.1(7) . .
O4 C11 C12 113.2(6) . .
O3 C11 C12 116.7(6) . .
F4 C12 F6 108.1(7) . .
F4 C12 F5 107.1(6) . .
F6 C12 F5 106.6(6) . .
F4 C12 C11 113.5(6) . .
F6 C12 C11 111.3(6) . .
F5 C12 C11 109.9(6) . .
O5 C13 O6 130.7(7) . .
O5 C13 C14 115.9(6) . .
O6 C13 C14 113.3(6) . .
F7 C14 F9 105.3(6) . .
F7 C14 F8 107.6(6) . .
F9 C14 F8 107.7(6) . .
F7 C14 C13 112.4(6) . .
F9 C14 C13 112.3(6) . .
F8 C14 C13 111.2(6) . .
N1 C15 N2 111.1(6) . .
N1 C15 H15 124.4 . .
N2 C15 H15 124.4 . .
C17 C16 N2 106.0(6) . .
C17 C16 H16 127.0 . .
N2 C16 H16 127.0 . .
C16 C17 N1 110.2(6) . .
C16 C17 H17 124.9 . .
N1 C17 H17 124.9 . .
N2 C18 C19 112.6(6) . .
N2 C18 H18A 109.1 . .
C19 C18 H18A 109.1 . .
N2 C18 H18B 109.1 . .
C19 C18 H18B 109.1 . .
H18A C18 H18B 107.8 . .
C24 C19 C20 119.6(6) . .
C24 C19 C18 119.4(6) . .
C20 C19 C18 120.8(7) . .
C21 C20 C19 118.9(7) . .
C21 C20 H20 120.6 . .
C19 C20 H20 120.6 . .
C22 C21 C20 121.7(8) . .
C22 C21 H21 119.1 . .
C20 C21 H21 119.1 . .
C21 C22 C23 119.6(7) . .
C21 C22 H22 120.2 . .
C23 C22 H22 120.2 . .
C22 C23 C24 118.9(7) . .
C22 C23 C25 121.0(7) . .
C24 C23 C25 120.1(7) . .
C19 C24 C23 121.2(6) . .
C19 C24 H24 119.4 . .
C23 C24 H24 119.4 . .
N3 C25 C23 114.1(7) . .
N3 C25 H25A 108.7 . .
C23 C25 H25A 108.7 . .
N3 C25 H25B 108.7 . .
C23 C25 H25B 108.7 . .
H25A C25 H25B 107.6 . .
N4 C26 N3 110.7(6) . .
N4 C26 H26 124.6 . .
N3 C26 H26 124.6 . .
C28 C27 N4 109.4(7) . .
C28 C27 H27 125.3 . .
N4 C27 H27 125.3 . .
C27 C28 N3 106.6(7) . .
C27 C28 H28 126.7 . .
N3 C28 H28 126.7 . .
C15 N1 C17 105.5(6) . .
C15 N1 Ag2 123.6(5) . .
C17 N1 Ag2 130.8(5) . .
C15 N2 C16 107.2(6) . .
C15 N2 C18 125.8(6) . .
C16 N2 C18 127.0(7) . .
C26 N3 C28 106.9(7) . .
C26 N3 C25 126.9(7) . .
C28 N3 C25 126.2(7) . .
C26 N4 C27 106.3(6) . .
C26 N4 Ag1 125.1(5) . 1_464
C27 N4 Ag1 128.3(5) . 1_464
C9 O1 Ag1 125.5(5) . .
C11 O3 Ag3 132.7(5) . 2_565
C11 O3 Ag3 123.0(5) . .
Ag3 O3 Ag3 97.84(19) 2_565 .
C11 O4 Ag4 123.3(5) . .
C13 O5 Ag4 122.5(5) . .
C13 O6 Ag1 127.0(5) . 2_665
N4 Ag1 C1 137.7(2) 1_646 .
N4 Ag1 O1 99.5(2) 1_646 .
C1 Ag1 O1 107.83(19) . .
N4 Ag1 O6 97.1(2) 1_646 2_665
C1 Ag1 O6 114.2(2) . 2_665
O1 Ag1 O6 89.8(2) . 2_665
N4 Ag1 C2 111.3(2) 1_646 .
C1 Ag1 C2 27.8(2) . .
O1 Ag1 C2 113.22(19) . .
O6 Ag1 C2 138.7(2) 2_665 .
N4 Ag1 Ag2 172.24(17) 1_646 .
C1 Ag1 Ag2 46.24(16) . .
O1 Ag1 Ag2 83.53(14) . .
O6 Ag1 Ag2 75.69(18) 2_665 .
C2 Ag1 Ag2 73.60(15) . .
N4 Ag1 Ag4 117.33(16) 1_646 2_665
C1 Ag1 Ag4 50.67(15) . 2_665
O1 Ag1 Ag4 141.70(14) . 2_665
O6 Ag1 Ag4 76.30(13) 2_665 2_665
C2 Ag1 Ag4 64.27(14) . 2_665
Ag2 Ag1 Ag4 58.610(17) . 2_665
N1 Ag2 C1 170.9(2) . .
N1 Ag2 Ag3 131.41(16) . .
C1 Ag2 Ag3 52.08(16) . .
N1 Ag2 Ag1 131.16(17) . .
C1 Ag2 Ag1 52.83(17) . .
Ag3 Ag2 Ag1 89.36(2) . .
N1 Ag2 Ag4 118.15(15) . 2_665
C1 Ag2 Ag4 54.37(16) . 2_665
Ag3 Ag2 Ag4 102.24(2) . 2_665
Ag1 Ag2 Ag4 63.997(17) . 2_665
N1 Ag2 Ag4 117.60(16) . .
C1 Ag2 Ag4 54.87(17) . .
Ag3 Ag2 Ag4 61.971(18) . .
Ag1 Ag2 Ag4 104.20(2) . .
Ag4 Ag2 Ag4 58.121(19) 2_665 .
C1 Ag3 O1W 120.5(2) . .
C1 Ag3 O3 146.1(2) . 2_565
O1W Ag3 O3 85.25(19) . 2_565
C1 Ag3 O3 115.8(2) . .
O1W Ag3 O3 91.4(2) . .
O3 Ag3 O3 82.16(19) 2_565 .
C1 Ag3 C2 26.5(2) . .
O1W Ag3 C2 103.6(2) . .
O3 Ag3 C2 134.33(19) 2_565 .
O3 Ag3 C2 140.79(19) . .
C1 Ag3 Ag2 46.73(17) . .
O1W Ag3 Ag2 147.05(13) . .
O3 Ag3 Ag2 121.59(15) 2_565 .
O3 Ag3 Ag2 75.45(14) . .
C2 Ag3 Ag2 72.41(15) . .
C1 Ag3 Ag4 53.12(15) . .
O1W Ag3 Ag4 87.65(12) . .
O3 Ag3 Ag4 158.38(13) 2_565 .
O3 Ag3 Ag4 77.63(12) . .
C2 Ag3 Ag4 67.24(14) . .
Ag2 Ag3 Ag4 60.268(17) . .
O4 Ag4 O5 97.9(2) . .
O4 Ag4 C1 108.1(2) . 2_665
O5 Ag4 C1 117.9(2) . 2_665
O4 Ag4 C1 122.77(18) . .
O5 Ag4 C1 102.4(2) . .
C1 Ag4 C1 108.10(17) 2_665 .
O4 Ag4 Ag4 136.64(15) . 2_665
O5 Ag4 Ag4 125.46(13) . 2_665
C1 Ag4 Ag4 54.54(15) 2_665 2_665
C1 Ag4 Ag4 53.56(14) . 2_665
O4 Ag4 Ag2 138.94(12) . 2_665
O5 Ag4 Ag2 78.47(12) . 2_665
C1 Ag4 Ag2 45.35(16) 2_665 2_665
C1 Ag4 Ag2 97.61(14) . 2_665
Ag4 Ag4 Ag2 61.23(2) 2_665 2_665
O4 Ag4 Ag2 87.39(13) . .
O5 Ag4 Ag2 139.54(12) . .
C1 Ag4 Ag2 97.87(16) 2_665 .
C1 Ag4 Ag2 45.00(16) . .
Ag4 Ag4 Ag2 60.65(2) 2_665 .
Ag2 Ag4 Ag2 121.879(19) 2_665 .
O4 Ag4 Ag3 82.47(12) . .
O5 Ag4 Ag3 83.07(12) . .
C1 Ag4 Ag3 153.69(15) 2_665 .
C1 Ag4 Ag3 48.53(14) . .
Ag4 Ag4 Ag3 101.02(3) 2_665 .
Ag2 Ag4 Ag3 136.28(2) 2_665 .
Ag2 Ag4 Ag3 57.761(18) . .
O4 Ag4 Ag1 81.55(12) . 2_665
O5 Ag4 Ag1 83.30(12) . 2_665
C1 Ag4 Ag1 48.33(15) 2_665 2_665
C1 Ag4 Ag1 153.16(14) . 2_665
Ag4 Ag4 Ag1 101.65(2) 2_665 2_665
Ag2 Ag4 Ag1 57.393(16) 2_665 2_665
Ag2 Ag4 Ag1 137.01(2) . 2_665
Ag3 Ag4 Ag1 157.32(2) . 2_665

loop_
_geom_bond_atom_site_label_1
_geom_bond_atom_site_label_2
_geom_bond_distance
_geom_bond_site_symmetry_2
C1 C2 1.213(10) .
C1 Ag2 2.135(7) .
C1 Ag3 2.313(6) .
C1 Ag1 2.355(6) .
C1 Ag4 2.439(6) 2_665
C1 Ag4 2.469(6) .
C2 C3 1.456(9) .
C2 Ag1 2.598(7) .
C2 Ag3 2.709(7) .
C3 C8 1.382(11) .
C3 C4 1.396(12) .
C4 C5 1.387(13) .
C4 H4 0.9300 .
C5 C6 1.394(18) .
C5 H5 0.9300 .
C6 C7 1.375(16) .
C6 H6 0.9300 .
C7 C8 1.402(13) .
C7 H7 0.9300 .
C8 H8 0.9300 .
C9 O2 1.226(10) .
C9 O1 1.240(9) .
C9 C10 1.542(9) .
C10 F3 1.313(9) .
C10 F1 1.318(10) .
C10 F2 1.322(11) .
C11 O4 1.235(8) .
C11 O3 1.249(8) .
C11 C12 1.561(10) .
C12 F4 1.315(8) .
C12 F6 1.331(10) .
C12 F5 1.341(9) .
C13 O5 1.241(8) .
C13 O6 1.253(8) .
C13 C14 1.544(10) .
C14 F7 1.333(9) .
C14 F9 1.332(9) .
C14 F8 1.341(8) .
C15 N1 1.332(9) .
C15 N2 1.351(9) .
C15 H15 0.9300 .
C16 C17 1.359(11) .
C16 N2 1.379(9) .
C16 H16 0.9300 .
C17 N1 1.372(9) .
C17 H17 0.9300 .
C18 N2 1.459(9) .
C18 C19 1.523(9) .
C18 H18A 0.9700 .
C18 H18B 0.9700 .
C19 C24 1.370(10) .
C19 C20 1.403(11) .
C20 C21 1.378(12) .
C20 H20 0.9300 .
C21 C22 1.376(13) .
C21 H21 0.9300 .
C22 C23 1.391(12) .
C22 H22 0.9300 .
C23 C24 1.398(10) .
C23 C25 1.493(11) .
C24 H24 0.9300 .
C25 N3 1.454(11) .
C25 H25A 0.9700 .
C25 H25B 0.9700 .
C26 N4 1.303(10) .
C26 N3 1.354(9) .
C26 H26 0.9300 .
C27 C28 1.345(13) .
C27 N4 1.364(10) .
C27 H27 0.9300 .
C28 N3 1.357(11) .
C28 H28 0.9300 .
N1 Ag2 2.126(6) .
N4 Ag1 2.203(6) 1_464
O1 Ag1 2.394(5) .
O3 Ag3 2.374(5) 2_565
O3 Ag3 2.426(6) .
O4 Ag4 2.304(5) .
O5 Ag4 2.331(5) .
O6 Ag1 2.428(6) 2_665
O1W Ag3 2.359(6) .
O2W O3W 1.51(14) .
Ag1 N4 2.203(6) 1_646
Ag1 O6 2.428(6) 2_665
Ag1 Ag2 2.9186(7) .
Ag1 Ag4 3.1140(7) 2_665
Ag2 Ag3 2.8970(8) .
Ag2 Ag4 2.9576(7) 2_665
Ag2 Ag4 2.9741(7) .
Ag3 O3 2.374(5) 2_565
Ag3 Ag4 3.0232(7) .
Ag4 C1 2.439(6) 2_665
Ag4 Ag4 2.8813(10) 2_665
Ag4 Ag2 2.9576(7) 2_665
Ag4 Ag1 3.1140(7) 2_665

loop_
_geom_torsion_atom_site_label_1
_geom_torsion_atom_site_label_2
_geom_torsion_atom_site_label_3
_geom_torsion_atom_site_label_4
_geom_torsion
_geom_torsion_site_symmetry_1
_geom_torsion_site_symmetry_4
Ag2 C1 C2 C3 -174(7) . .
Ag3 C1 C2 C3 110(9) . .
Ag1 C1 C2 C3 -128(9) . .
Ag4 C1 C2 C3 -49(9) 2_665 .
Ag4 C1 C2 C3 30(9) . .
Ag2 C1 C2 Ag1 -45.3(18) . .
Ag3 C1 C2 Ag1 -122.2(3) . .
Ag4 C1 C2 Ag1 79.4(3) 2_665 .
Ag4 C1 C2 Ag1 158.2(4) . .
Ag2 C1 C2 Ag3 76.9(18) . .
Ag1 C1 C2 Ag3 122.2(3) . .
Ag4 C1 C2 Ag3 -158.4(5) 2_665 .
Ag4 C1 C2 Ag3 -79.6(4) . .
C1 C2 C3 C8 -96(9) . .
Ag1 C2 C3 C8 137.5(6) . .
Ag3 C2 C3 C8 10.3(10) . .
C1 C2 C3 C4 82(9) . .
Ag1 C2 C3 C4 -44.5(9) . .
Ag3 C2 C3 C4 -171.8(7) . .
C8 C3 C4 C5 -2.1(15) . .
C2 C3 C4 C5 180.0(10) . .
C3 C4 C5 C6 2(2) . .
C4 C5 C6 C7 0(2) . .
C5 C6 C7 C8 -1.4(18) . .
C4 C3 C8 C7 1.0(13) . .
C2 C3 C8 C7 178.8(8) . .
C6 C7 C8 C3 0.9(14) . .
O2 C9 C10 F3 39.7(10) . .
O1 C9 C10 F3 -139.3(8) . .
O2 C9 C10 F1 -80.1(10) . .
O1 C9 C10 F1 100.9(9) . .
O2 C9 C10 F2 159.2(8) . .
O1 C9 C10 F2 -19.7(11) . .
O4 C11 C12 F4 -174.8(7) . .
O3 C11 C12 F4 6.1(10) . .
O4 C11 C12 F6 63.0(8) . .
O3 C11 C12 F6 -116.1(7) . .
O4 C11 C12 F5 -54.9(8) . .
O3 C11 C12 F5 126.0(7) . .
O5 C13 C14 F7 4.0(9) . .
O6 C13 C14 F7 -175.4(7) . .
O5 C13 C14 F9 122.6(7) . .
O6 C13 C14 F9 -56.8(9) . .
O5 C13 C14 F8 -116.7(7) . .
O6 C13 C14 F8 63.9(9) . .
N2 C16 C17 N1 -0.7(9) . .
N2 C18 C19 C24 -145.7(7) . .
N2 C18 C19 C20 38.6(10) . .
C24 C19 C20 C21 0.0(13) . .
C18 C19 C20 C21 175.8(8) . .
C19 C20 C21 C22 1.0(16) . .
C20 C21 C22 C23 0.0(16) . .
C21 C22 C23 C24 -2.1(14) . .
C21 C22 C23 C25 177.6(9) . .
C20 C19 C24 C23 -2.2(11) . .
C18 C19 C24 C23 -178.0(7) . .
C22 C23 C24 C19 3.2(12) . .
C25 C23 C24 C19 -176.5(8) . .
C22 C23 C25 N3 54.4(12) . .
C24 C23 C25 N3 -125.9(8) . .
N4 C27 C28 N3 -1.1(11) . .
N2 C15 N1 C17 1.2(8) . .
N2 C15 N1 Ag2 177.1(4) . .
C16 C17 N1 C15 -0.2(9) . .
C16 C17 N1 Ag2 -175.8(5) . .
N1 C15 N2 C16 -1.7(8) . .
N1 C15 N2 C18 179.0(6) . .
C17 C16 N2 C15 1.4(9) . .
C17 C16 N2 C18 -179.2(7) . .
C19 C18 N2 C15 -105.4(8) . .
C19 C18 N2 C16 75.4(10) . .
N4 C26 N3 C28 0.2(9) . .
N4 C26 N3 C25 179.4(7) . .
C27 C28 N3 C26 0.6(10) . .
C27 C28 N3 C25 -178.7(8) . .
C23 C25 N3 C26 -110.6(9) . .
C23 C25 N3 C28 68.6(12) . .
N3 C26 N4 C27 -0.8(9) . .
N3 C26 N4 Ag1 173.1(5) . 1_464
C28 C27 N4 C26 1.2(10) . .
C28 C27 N4 Ag1 -172.5(6) . 1_464
O2 C9 O1 Ag1 3.2(13) . .
C10 C9 O1 Ag1 -178.0(5) . .
O4 C11 O3 Ag3 -158.3(6) . 2_565
C12 C11 O3 Ag3 20.6(10) . 2_565
O4 C11 O3 Ag3 -13.1(11) . .
C12 C11 O3 Ag3 165.8(5) . .
O3 C11 O4 Ag4 -5.1(11) . .
C12 C11 O4 Ag4 176.0(5) . .
O6 C13 O5 Ag4 5.7(11) . .
C14 C13 O5 Ag4 -173.6(4) . .
O5 C13 O6 Ag1 -4.6(13) . 2_665
C14 C13 O6 Ag1 174.8(5) . 2_665
C2 C1 Ag1 N4 21.6(6) . 1_646
Ag2 C1 Ag1 N4 -170.4(3) . 1_646
Ag3 C1 Ag1 N4 116.1(4) . 1_646
Ag4 C1 Ag1 N4 -88.9(3) 2_665 1_646
Ag4 C1 Ag1 N4 -117.6(6) . 1_646
C2 C1 Ag1 O1 -106.1(4) . .
Ag2 C1 Ag1 O1 61.8(2) . .
Ag3 C1 Ag1 O1 -11.6(4) . .
Ag4 C1 Ag1 O1 143.34(18) 2_665 .
Ag4 C1 Ag1 O1 114.6(5) . .
C2 C1 Ag1 O6 155.7(4) . 2_665
Ag2 C1 Ag1 O6 -36.3(3) . 2_665
Ag3 C1 Ag1 O6 -109.7(3) . 2_665
Ag4 C1 Ag1 O6 45.2(3) 2_665 2_665
Ag4 C1 Ag1 O6 16.5(6) . 2_665
Ag2 C1 Ag1 C2 168.0(5) . .
Ag3 C1 Ag1 C2 94.5(5) . .
Ag4 C1 Ag1 C2 -110.5(4) 2_665 .
Ag4 C1 Ag1 C2 -139.2(8) . .
C2 C1 Ag1 Ag2 -168.0(5) . .
Ag3 C1 Ag1 Ag2 -73.5(3) . .
Ag4 C1 Ag1 Ag2 81.51(19) 2_665 .
Ag4 C1 Ag1 Ag2 52.8(5) . .
C2 C1 Ag1 Ag4 110.5(4) . 2_665
Ag2 C1 Ag1 Ag4 -81.51(19) . 2_665
Ag3 C1 Ag1 Ag4 -155.0(4) . 2_665
Ag4 C1 Ag1 Ag4 -28.7(4) . 2_665
C9 O1 Ag1 N4 -173.0(6) . 1_646
C9 O1 Ag1 C1 -25.7(7) . .
C9 O1 Ag1 O6 89.8(6) . 2_665
C9 O1 Ag1 C2 -54.8(7) . .
C9 O1 Ag1 Ag2 14.2(6) . .
C9 O1 Ag1 Ag4 22.5(7) . 2_665
C1 C2 Ag1 N4 -164.6(4) . 1_646
C3 C2 Ag1 N4 10.9(6) . 1_646
Ag3 C2 Ag1 N4 148.3(2) . 1_646
C3 C2 Ag1 C1 175.5(8) . .
Ag3 C2 Ag1 C1 -47.1(4) . .
C1 C2 Ag1 O1 84.3(4) . .
C3 C2 Ag1 O1 -100.2(5) . .
Ag3 C2 Ag1 O1 37.2(3) . .
C1 C2 Ag1 O6 -34.6(6) . 2_665
C3 C2 Ag1 O6 141.0(5) . 2_665
Ag3 C2 Ag1 O6 -81.6(4) . 2_665
C1 C2 Ag1 Ag2 9.0(4) . .
C3 C2 Ag1 Ag2 -175.4(5) . .
Ag3 C2 Ag1 Ag2 -38.06(14) . .
C1 C2 Ag1 Ag4 -53.5(4) . 2_665
C3 C2 Ag1 Ag4 122.0(5) . 2_665
Ag3 C2 Ag1 Ag4 -100.6(2) . 2_665
C15 N1 Ag2 C1 147.7(13) . .
C17 N1 Ag2 C1 -37.5(18) . .
C15 N1 Ag2 Ag3 38.8(7) . .
C17 N1 Ag2 Ag3 -146.3(6) . .
C15 N1 Ag2 Ag1 -99.9(6) . .
C17 N1 Ag2 Ag1 75.0(7) . .
C15 N1 Ag2 Ag4 -178.8(5) . 2_665
C17 N1 Ag2 Ag4 -3.9(7) . 2_665
C15 N1 Ag2 Ag4 114.6(6) . .
C17 N1 Ag2 Ag4 -70.6(7) . .
C2 C1 Ag2 N1 165.2(17) . .
Ag3 C1 Ag2 N1 -115.9(14) . .
Ag1 C1 Ag2 N1 119.2(14) . .
Ag4 C1 Ag2 N1 36.9(15) 2_665 .
Ag4 C1 Ag2 N1 -36.3(15) . .
C2 C1 Ag2 Ag3 -78.9(19) . .
Ag1 C1 Ag2 Ag3 -124.9(2) . .
Ag4 C1 Ag2 Ag3 152.7(2) 2_665 .
Ag4 C1 Ag2 Ag3 79.61(16) . .
C2 C1 Ag2 Ag1 46.0(19) . .
Ag3 C1 Ag2 Ag1 124.9(2) . .
Ag4 C1 Ag2 Ag1 -82.33(16) 2_665 .
Ag4 C1 Ag2 Ag1 -155.5(2) . .
C2 C1 Ag2 Ag4 128(2) . 2_665
Ag3 C1 Ag2 Ag4 -152.7(2) . 2_665
Ag1 C1 Ag2 Ag4 82.33(16) . 2_665
Ag4 C1 Ag2 Ag4 -73.13(14) . 2_665
C2 C1 Ag2 Ag4 -159(2) . .
Ag3 C1 Ag2 Ag4 -79.61(16) . .
Ag1 C1 Ag2 Ag4 155.5(2) . .
Ag4 C1 Ag2 Ag4 73.13(14) 2_665 .
N4 Ag1 Ag2 N1 -45.4(12) 1_646 .
C1 Ag1 Ag2 N1 -169.4(3) . .
O1 Ag1 Ag2 N1 68.3(2) . .
O6 Ag1 Ag2 N1 -23.2(3) 2_665 .
C2 Ag1 Ag2 N1 -175.2(3) . .
Ag4 Ag1 Ag2 N1 -105.7(2) 2_665 .
N4 Ag1 Ag2 C1 124.0(12) 1_646 .
O1 Ag1 Ag2 C1 -122.4(2) . .
O6 Ag1 Ag2 C1 146.2(3) 2_665 .
C2 Ag1 Ag2 C1 -5.8(2) . .
Ag4 Ag1 Ag2 C1 63.7(2) 2_665 .
N4 Ag1 Ag2 Ag3 164.3(12) 1_646 .
C1 Ag1 Ag2 Ag3 40.3(2) . .
O1 Ag1 Ag2 Ag3 -82.06(14) . .
O6 Ag1 Ag2 Ag3 -173.54(15) 2_665 .
C2 Ag1 Ag2 Ag3 34.49(14) . .
Ag4 Ag1 Ag2 Ag3 103.97(2) 2_665 .
N4 Ag1 Ag2 Ag4 60.3(12) 1_646 2_665
C1 Ag1 Ag2 Ag4 -63.7(2) . 2_665
O1 Ag1 Ag2 Ag4 173.97(14) . 2_665
O6 Ag1 Ag2 Ag4 82.49(15) 2_665 2_665
C2 Ag1 Ag2 Ag4 -69.47(14) . 2_665
N4 Ag1 Ag2 Ag4 103.5(12) 1_646 .
C1 Ag1 Ag2 Ag4 -20.5(2) . .
O1 Ag1 Ag2 Ag4 -142.88(14) . .
O6 Ag1 Ag2 Ag4 125.65(15) 2_665 .
C2 Ag1 Ag2 Ag4 -26.32(14) . .
Ag4 Ag1 Ag2 Ag4 43.15(2) 2_665 .
C2 C1 Ag3 O1W -55.0(5) . .
Ag2 C1 Ag3 O1W 141.52(18) . .
Ag1 C1 Ag3 O1W -145.1(3) . .
Ag4 C1 Ag3 O1W 85.2(6) 2_665 .
Ag4 C1 Ag3 O1W 59.9(2) . .
C2 C1 Ag3 O3 79.8(6) . 2_565
Ag2 C1 Ag3 O3 -83.6(4) . 2_565
Ag1 C1 Ag3 O3 -10.3(6) . 2_565
Ag4 C1 Ag3 O3 -139.9(5) 2_665 2_565
Ag4 C1 Ag3 O3 -165.3(3) . 2_565
C2 C1 Ag3 O3 -163.6(4) . .
Ag2 C1 Ag3 O3 33.0(3) . .
Ag1 C1 Ag3 O3 106.3(3) . .
Ag4 C1 Ag3 O3 -23.3(6) 2_665 .
Ag4 C1 Ag3 O3 -48.7(2) . .
Ag2 C1 Ag3 C2 -163.4(5) . .
Ag1 C1 Ag3 C2 -90.1(5) . .
Ag4 C1 Ag3 C2 140.2(9) 2_665 .
Ag4 C1 Ag3 C2 114.9(5) . .
C2 C1 Ag3 Ag2 163.4(5) . .
Ag1 C1 Ag3 Ag2 73.3(3) . .
Ag4 C1 Ag3 Ag2 -56.3(5) 2_665 .
Ag4 C1 Ag3 Ag2 -81.65(18) . .
C2 C1 Ag3 Ag4 -114.9(5) . .
Ag2 C1 Ag3 Ag4 81.65(18) . .
Ag1 C1 Ag3 Ag4 155.0(4) . .
Ag4 C1 Ag3 Ag4 25.3(4) 2_665 .
C11 O3 Ag3 C1 55.3(6) . .
Ag3 O3 Ag3 C1 -149.8(2) 2_565 .
C11 O3 Ag3 O1W -69.9(6) . .
Ag3 O3 Ag3 O1W 85.0(2) 2_565 .
C11 O3 Ag3 O3 -154.9(7) . 2_565
Ag3 O3 Ag3 O3 0.0 2_565 2_565
C11 O3 Ag3 C2 43.8(7) . .
Ag3 O3 Ag3 C2 -161.3(2) 2_565 .
C11 O3 Ag3 Ag2 79.5(6) . .
Ag3 O3 Ag3 Ag2 -125.60(19) 2_565 .
C11 O3 Ag3 Ag4 17.3(5) . .
Ag3 O3 Ag3 Ag4 172.3(2) 2_565 .
C3 C2 Ag3 C1 -174.4(8) . .
Ag1 C2 Ag3 C1 51.3(4) . .
C1 C2 Ag3 O1W 133.4(4) . .
C3 C2 Ag3 O1W -40.9(6) . .
Ag1 C2 Ag3 O1W -175.30(18) . .
C1 C2 Ag3 O3 -129.9(5) . 2_565
C3 C2 Ag3 O3 55.8(7) . 2_565
Ag1 C2 Ag3 O3 -78.6(3) . 2_565
C1 C2 Ag3 O3 23.8(6) . .
C3 C2 Ag3 O3 -150.6(5) . .
Ag1 C2 Ag3 O3 75.0(4) . .
C1 C2 Ag3 Ag2 -12.6(4) . .
C3 C2 Ag3 Ag2 173.1(6) . .
Ag1 C2 Ag3 Ag2 38.69(15) . .
C1 C2 Ag3 Ag4 51.9(4) . .
C3 C2 Ag3 Ag4 -122.5(6) . .
Ag1 C2 Ag3 Ag4 103.1(2) . .
N1 Ag2 Ag3 C1 169.0(3) . .
Ag1 Ag2 Ag3 C1 -40.8(2) . .
Ag4 Ag2 Ag3 C1 22.4(2) 2_665 .
Ag4 Ag2 Ag3 C1 65.7(2) . .
N1 Ag2 Ag3 O1W 88.8(3) . .
C1 Ag2 Ag3 O1W -80.2(3) . .
Ag1 Ag2 Ag3 O1W -121.0(2) . .
Ag4 Ag2 Ag3 O1W -57.8(2) 2_665 .
Ag4 Ag2 Ag3 O1W -14.5(2) . .
N1 Ag2 Ag3 O3 -51.6(3) . 2_565
C1 Ag2 Ag3 O3 139.4(3) . 2_565
Ag1 Ag2 Ag3 O3 98.60(15) . 2_565
Ag4 Ag2 Ag3 O3 161.79(15) 2_665 2_565
Ag4 Ag2 Ag3 O3 -154.91(15) . 2_565
N1 Ag2 Ag3 O3 19.4(3) . .
C1 Ag2 Ag3 O3 -149.6(2) . .
Ag1 Ag2 Ag3 O3 169.63(13) . .
Ag4 Ag2 Ag3 O3 -127.18(13) 2_665 .
Ag4 Ag2 Ag3 O3 -83.88(13) . .
N1 Ag2 Ag3 C2 176.7(3) . .
C1 Ag2 Ag3 C2 7.7(3) . .
Ag1 Ag2 Ag3 C2 -33.14(15) . .
Ag4 Ag2 Ag3 C2 30.05(15) 2_665 .
Ag4 Ag2 Ag3 C2 73.36(15) . .
N1 Ag2 Ag3 Ag4 103.3(2) . .
C1 Ag2 Ag3 Ag4 -65.7(2) . .
Ag1 Ag2 Ag3 Ag4 -106.49(2) . .
Ag4 Ag2 Ag3 Ag4 -43.31(2) 2_665 .
C11 O4 Ag4 O5 96.3(6) . .
C11 O4 Ag4 C1 -140.8(6) . 2_665
C11 O4 Ag4 C1 -14.0(7) . .
C11 O4 Ag4 Ag4 -83.7(6) . 2_665
C11 O4 Ag4 Ag2 177.8(5) . 2_665
C11 O4 Ag4 Ag2 -43.4(6) . .
C11 O4 Ag4 Ag3 14.4(6) . .
C11 O4 Ag4 Ag1 178.3(6) . 2_665
C13 O5 Ag4 O4 77.2(5) . .
C13 O5 Ag4 C1 -38.2(6) . 2_665
C13 O5 Ag4 C1 -156.7(5) . .
C13 O5 Ag4 Ag4 -102.8(5) . 2_665
C13 O5 Ag4 Ag2 -61.3(5) . 2_665
C13 O5 Ag4 Ag2 172.4(4) . .
C13 O5 Ag4 Ag3 158.5(5) . .
C13 O5 Ag4 Ag1 -3.3(5) . 2_665
C2 C1 Ag4 O4 129.3(5) . .
Ag2 C1 Ag4 O4 -43.9(3) . .
Ag3 C1 Ag4 O4 39.0(3) . .
Ag1 C1 Ag4 O4 -96.9(5) . .
Ag4 C1 Ag4 O4 -126.8(2) 2_665 .
C2 C1 Ag4 O5 21.4(5) . .
Ag2 C1 Ag4 O5 -151.90(17) . .
Ag3 C1 Ag4 O5 -69.0(2) . .
Ag1 C1 Ag4 O5 155.1(5) . .
Ag4 C1 Ag4 O5 125.18(16) 2_665 .
C2 C1 Ag4 C1 -103.8(5) . 2_665
Ag2 C1 Ag4 C1 82.92(19) . 2_665
Ag3 C1 Ag4 C1 165.9(3) . 2_665
Ag1 C1 Ag4 C1 29.9(4) . 2_665
Ag4 C1 Ag4 C1 0.0 2_665 2_665
C2 C1 Ag4 Ag4 -103.8(5) . 2_665
Ag2 C1 Ag4 Ag4 82.92(19) . 2_665
Ag3 C1 Ag4 Ag4 165.9(3) . 2_665
Ag1 C1 Ag4 Ag4 29.9(4) . 2_665
C2 C1 Ag4 Ag2 -58.4(5) . 2_665
Ag2 C1 Ag4 Ag2 128.31(13) . 2_665
Ag3 C1 Ag4 Ag2 -148.75(12) . 2_665
Ag1 C1 Ag4 Ag2 75.3(5) . 2_665
Ag4 C1 Ag4 Ag2 45.39(13) 2_665 2_665
C2 C1 Ag4 Ag2 173.3(6) . .
Ag3 C1 Ag4 Ag2 82.94(17) . .
Ag1 C1 Ag4 Ag2 -53.0(5) . .
Ag4 C1 Ag4 Ag2 -82.92(19) 2_665 .
C2 C1 Ag4 Ag3 90.3(5) . .
Ag2 C1 Ag4 Ag3 -82.94(17) . .
Ag1 C1 Ag4 Ag3 -135.9(6) . .
Ag4 C1 Ag4 Ag3 -165.9(3) 2_665 .
C2 C1 Ag4 Ag1 -78.4(7) . 2_665
Ag2 C1 Ag4 Ag1 108.4(3) . 2_665
Ag3 C1 Ag4 Ag1 -168.70(19) . 2_665
Ag1 C1 Ag4 Ag1 55.4(8) . 2_665
Ag4 C1 Ag4 Ag1 25.4(4) 2_665 2_665
N1 Ag2 Ag4 O4 -41.8(2) . .
C1 Ag2 Ag4 O4 144.3(2) . .
Ag3 Ag2 Ag4 O4 82.74(14) . .
Ag1 Ag2 Ag4 O4 164.24(14) . .
Ag4 Ag2 Ag4 O4 -149.39(14) 2_665 .
N1 Ag2 Ag4 O5 -140.9(3) . .
C1 Ag2 Ag4 O5 45.2(3) . .
Ag3 Ag2 Ag4 O5 -16.4(2) . .
Ag1 Ag2 Ag4 O5 65.1(2) . .
Ag4 Ag2 Ag4 O5 111.5(2) 2_665 .
N1 Ag2 Ag4 C1 66.1(2) . 2_665
C1 Ag2 Ag4 C1 -107.8(2) . 2_665
Ag3 Ag2 Ag4 C1 -169.32(15) . 2_665
Ag1 Ag2 Ag4 C1 -87.82(15) . 2_665
Ag4 Ag2 Ag4 C1 -41.45(15) 2_665 2_665
N1 Ag2 Ag4 C1 173.9(3) . .
Ag3 Ag2 Ag4 C1 -61.5(2) . .
Ag1 Ag2 Ag4 C1 20.0(2) . .
Ag4 Ag2 Ag4 C1 66.3(2) 2_665 .
N1 Ag2 Ag4 Ag4 107.57(18) . 2_665
C1 Ag2 Ag4 Ag4 -66.3(2) . 2_665
Ag3 Ag2 Ag4 Ag4 -127.87(3) . 2_665
Ag1 Ag2 Ag4 Ag4 -46.38(2) . 2_665
N1 Ag2 Ag4 Ag2 107.57(18) . 2_665
C1 Ag2 Ag4 Ag2 -66.3(2) . 2_665
Ag3 Ag2 Ag4 Ag2 -127.87(3) . 2_665
Ag1 Ag2 Ag4 Ag2 -46.38(2) . 2_665
Ag4 Ag2 Ag4 Ag2 0.0 2_665 2_665
N1 Ag2 Ag4 Ag3 -124.56(18) . .
C1 Ag2 Ag4 Ag3 61.5(2) . .
Ag1 Ag2 Ag4 Ag3 81.50(2) . .
Ag4 Ag2 Ag4 Ag3 127.87(3) 2_665 .
N1 Ag2 Ag4 Ag1 32.85(18) . 2_665
C1 Ag2 Ag4 Ag1 -141.1(2) . 2_665
Ag3 Ag2 Ag4 Ag1 157.40(3) . 2_665
Ag1 Ag2 Ag4 Ag1 -121.10(3) . 2_665
Ag4 Ag2 Ag4 Ag1 -74.73(3) 2_665 2_665
C1 Ag3 Ag4 O4 -147.7(3) . .
O1W Ag3 Ag4 O4 80.5(2) . .
O3 Ag3 Ag4 O4 9.7(4) 2_565 .
O3 Ag3 Ag4 O4 -11.5(2) . .
C2 Ag3 Ag4 O4 -173.8(2) . .
Ag2 Ag3 Ag4 O4 -91.67(15) . .
C1 Ag3 Ag4 O5 113.3(3) . .
O1W Ag3 Ag4 O5 -18.47(19) . .
O3 Ag3 Ag4 O5 -89.3(4) 2_565 .
O3 Ag3 Ag4 O5 -110.5(2) . .
C2 Ag3 Ag4 O5 87.3(2) . .
Ag2 Ag3 Ag4 O5 169.38(13) . .
C1 Ag3 Ag4 C1 -31.6(5) . 2_665
O1W Ag3 Ag4 C1 -163.4(4) . 2_665
O3 Ag3 Ag4 C1 125.8(5) 2_565 2_665
O3 Ag3 Ag4 C1 104.6(4) . 2_665
C2 Ag3 Ag4 C1 -57.6(4) . 2_665
Ag2 Ag3 Ag4 C1 24.5(3) . 2_665
O1W Ag3 Ag4 C1 -131.8(3) . .
O3 Ag3 Ag4 C1 157.4(5) 2_565 .
O3 Ag3 Ag4 C1 136.2(3) . .
C2 Ag3 Ag4 C1 -26.0(3) . .
Ag2 Ag3 Ag4 C1 56.1(2) . .
C1 Ag3 Ag4 Ag4 -11.6(2) . 2_665
O1W Ag3 Ag4 Ag4 -143.34(14) . 2_665
O3 Ag3 Ag4 Ag4 145.8(4) 2_565 2_665
O3 Ag3 Ag4 Ag4 124.66(15) . 2_665
C2 Ag3 Ag4 Ag4 -37.58(17) . 2_665
Ag2 Ag3 Ag4 Ag4 44.51(2) . 2_665
C1 Ag3 Ag4 Ag2 48.1(2) . 2_665
O1W Ag3 Ag4 Ag2 -83.73(14) . 2_665
O3 Ag3 Ag4 Ag2 -154.6(4) 2_565 2_665
O3 Ag3 Ag4 Ag2 -175.72(15) . 2_665
C2 Ag3 Ag4 Ag2 22.03(17) . 2_665
Ag2 Ag3 Ag4 Ag2 104.12(3) . 2_665
C1 Ag3 Ag4 Ag2 -56.1(2) . .
O1W Ag3 Ag4 Ag2 172.15(14) . .
O3 Ag3 Ag4 Ag2 101.3(4) 2_565 .
O3 Ag3 Ag4 Ag2 80.16(15) . .
C2 Ag3 Ag4 Ag2 -82.09(17) . .
C1 Ag3 Ag4 Ag1 166.7(2) . 2_665
O1W Ag3 Ag4 Ag1 34.95(15) . 2_665
O3 Ag3 Ag4 Ag1 -35.9(4) 2_565 2_665
O3 Ag3 Ag4 Ag1 -57.05(16) . 2_665
C2 Ag3 Ag4 Ag1 140.71(18) . 2_665
Ag2 Ag3 Ag4 Ag1 -137.20(6) . 2_665
